data_4318519
loop_
_publ_author_name
'Subramanya Gupta Sreerama'
'Samudranil Pal'

_publ_section_title
;
 A Novel Carboxylate-Free Ferromagnetic Trinuclear \m3-Oxo-Manganese(III)
 Complex with Distorted Pentagonal-Bipyramidal Metal Centers
;
_journal_name_full 'Inorganic Chemistry'
_journal_page_first 4843
_journal_page_last 4845
_journal_paper_doi 10.1021/ic0202559
_journal_volume 41
_journal_year 2002
_chemical_formula_sum 'C30 H52 Cl Mn3 N12 O13'
_chemical_formula_weight 989.11
_chemical_name_systematic
;
  ?
;
_space_group_IT_number 2
_symmetry_cell_setting triclinic
_symmetry_space_group_name_Hall '-P 1'
_symmetry_space_group_name_H-M 'P -1'
_atom_sites_solution_hydrogens geom
_atom_sites_solution_primary direct
_atom_sites_solution_secondary difmap
_audit_creation_method SHELXL-97
_cell_angle_alpha 84.512(8)
_cell_angle_beta 81.976(9)
_cell_angle_gamma 85.358(6)
_cell_formula_units_Z 2
_cell_length_a 8.6591(7)
_cell_length_b 14.8224(9)
_cell_length_c 16.6760(14)
_cell_measurement_reflns_used 25
_cell_measurement_temperature 298
_cell_measurement_theta_max 14.19
_cell_measurement_theta_min 11.41
_cell_volume 2104.7(3)
_computing_cell_refinement 'CAD4 Software (Enraf-Nonius, 1989)'
_computing_data_collection 'CAD4 Software (Enraf-Nonius, 1989)'
_computing_data_reduction 'WinGX (Farrugia, 1999)'
_computing_molecular_graphics 'ORTEX 6a (McArdle, 1995)'
_computing_publication_material SHELXL-97
_computing_structure_refinement 'SHELXL-97 (Sheldrick, 1997)'
_computing_structure_solution 'SHELXS-97 (Sheldrick, 1990)'
_diffrn_ambient_temperature 298
_diffrn_measured_fraction_theta_full 0.999
_diffrn_measured_fraction_theta_max 0.999
_diffrn_measurement_device_type 'Enraf-Nonius Mach3 four-circle'
_diffrn_measurement_method 'Profile data from omega'
_diffrn_radiation_monochromator graphite
_diffrn_radiation_source 'fine-focus sealed tube'
_diffrn_radiation_type MoK\a
_diffrn_radiation_wavelength 0.71073
_diffrn_reflns_av_R_equivalents 0.0116
_diffrn_reflns_av_sigmaI/netI 0.0243
_diffrn_reflns_limit_h_max 10
_diffrn_reflns_limit_h_min -10
_diffrn_reflns_limit_k_max 17
_diffrn_reflns_limit_k_min -17
_diffrn_reflns_limit_l_max 0
_diffrn_reflns_limit_l_min -19
_diffrn_reflns_number 7677
_diffrn_reflns_theta_full 25.00
_diffrn_reflns_theta_max 25.00
_diffrn_reflns_theta_min 1.24
_diffrn_standards_decay_% none
_diffrn_standards_interval_time 90
_diffrn_standards_number 3
_exptl_absorpt_coefficient_mu 1.024
_exptl_absorpt_correction_T_max 0.9993
_exptl_absorpt_correction_T_min 0.9017
_exptl_absorpt_correction_type 'empirical based on psi-scan'
_exptl_crystal_colour Dark
_exptl_crystal_density_diffrn 1.561
_exptl_crystal_density_meas ?
_exptl_crystal_density_method 'not measured'
_exptl_crystal_description 'Rectangular blocks'
_exptl_crystal_F_000 1024
_exptl_crystal_size_max 0.49
_exptl_crystal_size_mid 0.45
_exptl_crystal_size_min 0.42
_refine_diff_density_max 0.486
_refine_diff_density_min -0.468
_refine_diff_density_rms 0.057
_refine_ls_extinction_method none
_refine_ls_goodness_of_fit_ref 1.030
_refine_ls_hydrogen_treatment mixed
_refine_ls_matrix_type full
_refine_ls_number_parameters 532
_refine_ls_number_reflns 7397
_refine_ls_number_restraints 6
_refine_ls_restrained_S_all 1.030
_refine_ls_R_factor_all 0.0489
_refine_ls_R_factor_gt 0.0334
_refine_ls_shift/su_max 0.000
_refine_ls_shift/su_mean 0.000
_refine_ls_structure_factor_coef Fsqd
_refine_ls_weighting_details 'w=1/[\s^2^(Fo^2^)+(0.0482P)^2^+1.8195P] where P=(Fo^2^+2Fc^2^)/3'
_refine_ls_weighting_scheme calc
_refine_ls_wR_factor_gt 0.0879
_refine_ls_wR_factor_ref 0.0947
_reflns_number_gt 6104
_reflns_number_total 7397
_reflns_threshold_expression >2sigma(I)
_cod_data_source_file ic0202559_1.cif
_cod_data_source_block '[Mn3O(bbamen)3]CLO4.2H2O'
_cod_depositor_comments
;
The following automatic conversions were performed:

'_symmetry_cell_setting' value 'Triclinic' changed to 'triclinic'
according to the built-in table from CIF Core dictionary named
'cif_core.dic' version 2.4.1 from 2010-06-29.

Automatic conversion script
Id: cif_fix_values 1646 2011-03-28 12:23:43Z adriana 

The following automatic conversions were performed:

'_exptl_crystal_density_meas' value 'not measured' was changed to '?'
- the value is perceived as not measured.

Automatic conversion script
Id: cif_fix_values 3008 2015-01-20 13:52:24Z robertas 

The following automatic conversions were performed:

'_refine_ls_weighting_scheme' value 'calc
w=1/[\s^2^(Fo^2^)+(0.0482P)^2^+1.8195P] where P=(Fo^2^+2Fc^2^)/3' was
changed to 'calc'. New tag '_refine_ls_weighting_details' was
created. The value of the new tag was set to
'w=1/[\s^2^(Fo^2^)+(0.0482P)^2^+1.8195P] where P=(Fo^2^+2Fc^2^)/3'.

Automatic conversion script
Id: cif_fix_values 3143 2015-03-26 13:38:13Z robertas 
;
_cod_database_code 4318519

loop_
_symmetry_equiv_pos_as_xyz
'x, y, z'
'-x, -y, -z'

loop_
_atom_site_label
_atom_site_type_symbol
_atom_site_fract_x
_atom_site_fract_y
_atom_site_fract_z
_atom_site_U_iso_or_equiv
_atom_site_adp_type
_atom_site_occupancy
_atom_site_calc_flag
_atom_site_refinement_flags
_atom_site_disorder_assembly
_atom_site_disorder_group
Mn1 Mn 0.46438(4) 0.23964(3) 0.12704(2) 0.02697(11) Uani 1 d . . .
Mn2 Mn 0.35693(4) 0.08170(3) 0.27283(2) 0.02616(10) Uani 1 d . . .
Mn3 Mn 0.48428(4) 0.27232(3) 0.31792(2) 0.02709(11) Uani 1 d . . .
Cl Cl 0.11799(15) 0.29741(8) 0.79433(8) 0.0840(3) Uani 1 d . . .
O1 O 0.3732(2) 0.37875(12) 0.26994(11) 0.0355(4) Uani 1 d . . .
O2 O 0.5054(2) 0.02355(12) 0.19273(11) 0.0316(4) Uani 1 d . . .
O3 O 0.2591(2) 0.20625(13) 0.11381(11) 0.0354(4) Uani 1 d . . .
O4 O 0.6012(2) 0.17239(12) 0.37067(11) 0.0349(4) Uani 1 d . . .
O5 O 0.2015(2) 0.13213(12) 0.35447(11) 0.0336(4) Uani 1 d . . .
O6 O 0.6699(2) 0.27886(13) 0.13328(11) 0.0347(4) Uani 1 d . . .
O7 O 0.43697(19) 0.19762(11) 0.23955(10) 0.0267(4) Uani 1 d . . .
O8 O 0.1491(6) 0.3850(3) 0.7922(4) 0.180(3) Uani 1 d . . .
O9 O 0.2563(7) 0.2444(4) 0.7806(4) 0.195(3) Uani 1 d . . .
O10 O 0.0108(8) 0.2860(4) 0.7454(4) 0.204(3) Uani 1 d . . .
O11 O 0.0539(8) 0.2698(6) 0.8702(4) 0.250(4) Uani 1 d . . .
O12 O 0.7729(5) 0.3516(3) 0.6303(2) 0.1195(13) Uani 1 d D . .
H12A H 0.6702 0.3551 0.6607 0.143 Uiso 1 d RD . .
H12B H 0.8040 0.4127 0.6256 0.143 Uiso 1 d RD . .
O13 O 0.4719(5) 0.4323(3) 0.6988(3) 0.1478(17) Uani 1 d D . .
H13C H 0.4450 0.3715 0.6944 0.177 Uiso 1 d RD . .
H13D H 0.4092 0.4496 0.7478 0.177 Uiso 1 d RD . .
N1 N 0.3715(3) 0.37227(15) 0.18926(14) 0.0335(5) Uani 1 d . . .
N2 N 0.4050(3) 0.35543(16) 0.03633(14) 0.0381(5) Uani 1 d . . .
N3 N 0.5719(3) 0.19975(16) 0.00387(13) 0.0350(5) Uani 1 d . . .
N4 N 0.5395(2) 0.08228(15) 0.12670(13) 0.0293(5) Uani 1 d . . .
N5 N 0.2144(2) 0.13676(15) 0.16765(13) 0.0314(5) Uani 1 d . . .
N6 N 0.1629(3) -0.00629(15) 0.26372(14) 0.0353(5) Uani 1 d . . .
N7 N 0.4063(3) -0.05002(15) 0.34616(13) 0.0351(5) Uani 1 d . . .
N8 N 0.5424(3) 0.09284(15) 0.36206(13) 0.0311(5) Uani 1 d . . .
N9 N 0.2539(2) 0.20519(14) 0.38141(13) 0.0304(5) Uani 1 d . . .
N10 N 0.3807(3) 0.33257(15) 0.43514(13) 0.0334(5) Uani 1 d . . .
N11 N 0.6663(3) 0.35397(16) 0.35266(14) 0.0355(5) Uani 1 d . . .
N12 N 0.6794(2) 0.30224(15) 0.20888(13) 0.0320(5) Uani 1 d . . .
C1 C 0.3155(3) 0.44121(18) 0.14756(18) 0.0350(6) Uani 1 d . . .
C2 C 0.3259(3) 0.42667(19) 0.05980(18) 0.0376(6) Uani 1 d . . .
C3 C 0.4257(4) 0.3322(2) -0.04751(18) 0.0501(8) Uani 1 d . . .
H3A H 0.4319 0.3869 -0.0843 0.060 Uiso 1 calc R . .
H3B H 0.3376 0.3003 -0.0574 0.060 Uiso 1 calc R . .
C4 C 0.5751(4) 0.2724(2) -0.06173(18) 0.0497(8) Uani 1 d . . .
H4A H 0.5828 0.2469 -0.1137 0.060 Uiso 1 calc R . .
H4B H 0.6649 0.3076 -0.0621 0.060 Uiso 1 calc R . .
C5 C 0.6446(3) 0.12247(19) -0.00538(16) 0.0338(6) Uani 1 d . . .
C6 C 0.6232(3) 0.05154(18) 0.06366(16) 0.0305(6) Uani 1 d . . .
C7 C 0.2478(4) 0.5271(2) 0.1825(2) 0.0503(8) Uani 1 d . . .
H7A H 0.2195 0.5156 0.2401 0.075 Uiso 1 calc R . .
H7B H 0.1567 0.5490 0.1579 0.075 Uiso 1 calc R . .
H7C H 0.3239 0.5719 0.1720 0.075 Uiso 1 calc R . .
C8 C 0.2432(4) 0.4946(2) 0.0045(2) 0.0578(9) Uani 1 d . . .
H8A H 0.1991 0.4632 -0.0337 0.087 Uiso 1 calc R . .
H8B H 0.3165 0.5355 -0.0243 0.087 Uiso 1 calc R . .
H8C H 0.1614 0.5284 0.0362 0.087 Uiso 1 calc R . .
C9 C 0.7463(4) 0.0977(2) -0.08160(19) 0.0521(8) Uani 1 d . . .
H9A H 0.7936 0.1507 -0.1086 0.078 Uiso 1 calc R . .
H9B H 0.6838 0.0740 -0.1169 0.078 Uiso 1 calc R . .
H9C H 0.8264 0.0525 -0.0681 0.078 Uiso 1 calc R . .
C10 C 0.6879(3) -0.0444(2) 0.05846(18) 0.0402(7) Uani 1 d . . .
H10A H 0.6454 -0.0810 0.1058 0.060 Uiso 1 calc R . .
H10B H 0.7996 -0.0469 0.0555 0.060 Uiso 1 calc R . .
H10C H 0.6603 -0.0671 0.0107 0.060 Uiso 1 calc R . .
C11 C 0.0853(3) 0.10175(19) 0.16180(17) 0.0330(6) Uani 1 d . . .
C12 C 0.0533(3) 0.0227(2) 0.22204(16) 0.0350(6) Uani 1 d . . .
C13 C 0.1521(4) -0.0861(2) 0.32268(19) 0.0489(8) Uani 1 d . . .
H13A H 0.0936 -0.1311 0.3038 0.059 Uiso 1 calc R . .
H13B H 0.0987 -0.0689 0.3747 0.059 Uiso 1 calc R . .
C14 C 0.3158(4) -0.1246(2) 0.3316(2) 0.0484(8) Uani 1 d . . .
H14A H 0.3140 -0.1710 0.3769 0.058 Uiso 1 calc R . .
H14B H 0.3626 -0.1519 0.2826 0.058 Uiso 1 calc R . .
C15 C 0.5259(3) -0.06256(19) 0.38371(16) 0.0366(6) Uani 1 d . . .
C16 C 0.6031(3) 0.02002(19) 0.39653(16) 0.0340(6) Uani 1 d . . .
C17 C -0.0176(3) 0.1329(2) 0.0979(2) 0.0483(8) Uani 1 d . . .
H17A H 0.0324 0.1781 0.0602 0.072 Uiso 1 calc R . .
H17B H -0.1158 0.1584 0.1231 0.072 Uiso 1 calc R . .
H17C H -0.0352 0.0821 0.0695 0.072 Uiso 1 calc R . .
C18 C -0.1012(4) -0.0179(3) 0.2285(2) 0.0616(10) Uani 1 d . . .
H18A H -0.1199 -0.0539 0.2794 0.092 Uiso 1 calc R . .
H18B H -0.1001 -0.0556 0.1847 0.092 Uiso 1 calc R . .
H18C H -0.1826 0.0298 0.2254 0.092 Uiso 1 calc R . .
C19 C 0.5915(5) -0.1531(2) 0.4166(2) 0.0588(9) Uani 1 d . . .
H19A H 0.5456 -0.2006 0.3946 0.088 Uiso 1 calc R . .
H19B H 0.5681 -0.1588 0.4748 0.088 Uiso 1 calc R . .
H19C H 0.7027 -0.1580 0.4014 0.088 Uiso 1 calc R . .
C20 C 0.7372(4) 0.0182(2) 0.4449(2) 0.0500(8) Uani 1 d . . .
H20A H 0.7410 0.0768 0.4643 0.075 Uiso 1 calc R . .
H20B H 0.8332 0.0034 0.4111 0.075 Uiso 1 calc R . .
H20C H 0.7231 -0.0267 0.4903 0.075 Uiso 1 calc R . .
C21 C 0.1667(3) 0.24388(18) 0.43882(16) 0.0319(6) Uani 1 d . . .
C22 C 0.2411(3) 0.32007(18) 0.46673(16) 0.0339(6) Uani 1 d . . .
C23 C 0.4691(4) 0.4023(2) 0.45988(19) 0.0431(7) Uani 1 d . . .
H23A H 0.4455 0.4065 0.5181 0.052 Uiso 1 calc R . .
H23B H 0.4414 0.4608 0.4325 0.052 Uiso 1 calc R . .
C24 C 0.6420(4) 0.3763(2) 0.43728(18) 0.0455(7) Uani 1 d . . .
H24A H 0.7034 0.4264 0.4435 0.055 Uiso 1 calc R . .
H24B H 0.6743 0.3243 0.4725 0.055 Uiso 1 calc R . .
C25 C 0.7924(3) 0.36791(18) 0.30501(18) 0.0343(6) Uani 1 d . . .
C26 C 0.7993(3) 0.34274(18) 0.22022(17) 0.0330(6) Uani 1 d . . .
C27 C 0.0113(4) 0.2112(2) 0.4760(2) 0.0488(8) Uani 1 d . . .
H27A H 0.0188 0.1461 0.4836 0.073 Uiso 1 calc R . .
H27B H -0.0656 0.2311 0.4407 0.073 Uiso 1 calc R . .
H27C H -0.0189 0.2356 0.5277 0.073 Uiso 1 calc R . .
C28 C 0.1493(4) 0.3772(3) 0.5292(2) 0.0639(10) Uani 1 d . . .
H28A H 0.1699 0.4399 0.5153 0.096 Uiso 1 calc R . .
H28B H 0.1797 0.3580 0.5817 0.096 Uiso 1 calc R . .
H28C H 0.0397 0.3703 0.5304 0.096 Uiso 1 calc R . .
C29 C 0.9324(4) 0.4094(2) 0.3266(2) 0.0509(8) Uani 1 d . . .
H29A H 0.9247 0.4094 0.3846 0.076 Uiso 1 calc R . .
H29B H 0.9359 0.4707 0.3023 0.076 Uiso 1 calc R . .
H29C H 1.0259 0.3746 0.3067 0.076 Uiso 1 calc R . .
C30 C 0.9327(3) 0.3656(2) 0.1554(2) 0.0469(8) Uani 1 d . . .
H30A H 0.9084 0.3518 0.1037 0.070 Uiso 1 calc R . .
H30B H 1.0259 0.3305 0.1676 0.070 Uiso 1 calc R . .
H30C H 0.9488 0.4291 0.1536 0.070 Uiso 1 calc R . .

loop_
_atom_site_aniso_label
_atom_site_aniso_U_11
_atom_site_aniso_U_22
_atom_site_aniso_U_33
_atom_site_aniso_U_23
_atom_site_aniso_U_13
_atom_site_aniso_U_12
Mn1 0.0242(2) 0.0323(2) 0.0249(2) -0.00160(16) -0.00461(15) -0.00341(15)
Mn2 0.0250(2) 0.0284(2) 0.0258(2) -0.00421(15) -0.00240(15) -0.00547(15)
Mn3 0.0260(2) 0.0293(2) 0.0274(2) -0.00596(16) -0.00473(15) -0.00438(15)
Cl 0.0868(8) 0.0697(7) 0.0966(9) -0.0024(6) -0.0238(7) 0.0030(6)
O1 0.0379(10) 0.0358(10) 0.0326(10) -0.0064(8) -0.0043(8) 0.0017(8)
O2 0.0328(10) 0.0330(10) 0.0281(9) -0.0029(8) -0.0017(8) 0.0000(8)
O3 0.0289(10) 0.0408(11) 0.0380(11) 0.0014(9) -0.0117(8) -0.0052(8)
O4 0.0342(10) 0.0361(10) 0.0372(10) -0.0052(8) -0.0120(8) -0.0051(8)
O5 0.0284(9) 0.0372(10) 0.0361(10) -0.0107(8) 0.0014(8) -0.0092(8)
O6 0.0281(9) 0.0457(11) 0.0311(10) -0.0075(8) -0.0012(8) -0.0076(8)
O7 0.0279(9) 0.0293(9) 0.0241(9) -0.0046(7) -0.0040(7) -0.0060(7)
O8 0.137(4) 0.065(2) 0.344(8) 0.001(4) -0.068(5) -0.005(2)
O9 0.157(5) 0.148(4) 0.277(8) -0.066(5) -0.031(5) 0.065(4)
O10 0.254(7) 0.172(5) 0.229(6) -0.047(5) -0.171(6) 0.003(5)
O11 0.212(7) 0.385(11) 0.140(5) 0.082(6) 0.003(5) -0.110(7)
O12 0.119(3) 0.132(3) 0.108(3) -0.047(3) 0.009(2) -0.014(3)
O13 0.110(3) 0.148(4) 0.170(5) 0.011(3) 0.007(3) 0.015(3)
N1 0.0294(12) 0.0340(12) 0.0369(13) -0.0018(10) -0.0047(10) -0.0017(9)
N2 0.0375(13) 0.0428(14) 0.0331(13) 0.0049(11) -0.0064(10) -0.0033(11)
N3 0.0374(13) 0.0432(14) 0.0248(11) -0.0019(10) -0.0037(9) -0.0081(11)
N4 0.0244(11) 0.0372(12) 0.0269(11) -0.0040(9) -0.0048(9) -0.0025(9)
N5 0.0256(11) 0.0387(13) 0.0313(12) -0.0066(10) -0.0046(9) -0.0047(9)
N6 0.0352(13) 0.0369(13) 0.0352(13) -0.0095(10) 0.0008(10) -0.0120(10)
N7 0.0439(14) 0.0310(12) 0.0300(12) -0.0013(9) -0.0017(10) -0.0071(10)
N8 0.0314(12) 0.0323(12) 0.0304(12) -0.0041(9) -0.0063(9) -0.0024(9)
N9 0.0300(11) 0.0319(12) 0.0301(12) -0.0075(9) -0.0020(9) -0.0042(9)
N10 0.0377(13) 0.0335(12) 0.0305(12) -0.0093(9) -0.0042(10) -0.0046(10)
N11 0.0337(12) 0.0378(13) 0.0382(13) -0.0117(10) -0.0070(10) -0.0076(10)
N12 0.0269(11) 0.0375(12) 0.0326(12) -0.0049(10) -0.0041(9) -0.0057(9)
C1 0.0266(13) 0.0324(14) 0.0446(16) 0.0040(12) -0.0030(12) -0.0055(11)
C2 0.0292(14) 0.0360(15) 0.0467(17) 0.0099(13) -0.0081(12) -0.0084(12)
C3 0.061(2) 0.057(2) 0.0321(16) 0.0076(14) -0.0122(14) -0.0039(16)
C4 0.063(2) 0.056(2) 0.0276(15) 0.0019(14) 0.0016(14) -0.0069(16)
C5 0.0291(14) 0.0450(16) 0.0297(14) -0.0116(12) -0.0034(11) -0.0075(12)
C6 0.0250(13) 0.0396(15) 0.0294(14) -0.0111(11) -0.0050(10) -0.0059(11)
C7 0.056(2) 0.0331(16) 0.057(2) 0.0047(14) -0.0005(16) 0.0006(14)
C8 0.061(2) 0.054(2) 0.056(2) 0.0118(17) -0.0172(17) 0.0046(17)
C9 0.057(2) 0.061(2) 0.0352(17) -0.0118(15) 0.0087(15) -0.0018(16)
C10 0.0352(15) 0.0455(17) 0.0416(16) -0.0146(13) -0.0040(13) -0.0015(13)
C11 0.0237(13) 0.0392(15) 0.0385(15) -0.0155(12) -0.0045(11) -0.0019(11)
C12 0.0294(14) 0.0480(16) 0.0299(14) -0.0166(12) 0.0020(11) -0.0121(12)
C13 0.056(2) 0.0519(19) 0.0412(17) -0.0004(14) -0.0035(14) -0.0290(16)
C14 0.067(2) 0.0367(16) 0.0426(17) 0.0021(13) -0.0083(15) -0.0167(15)
C15 0.0447(17) 0.0366(15) 0.0259(14) 0.0006(11) -0.0008(12) 0.0020(12)
C16 0.0335(14) 0.0414(16) 0.0262(13) -0.0024(12) -0.0041(11) 0.0026(12)
C17 0.0306(15) 0.0513(19) 0.068(2) -0.0110(16) -0.0212(15) -0.0010(13)
C18 0.0435(19) 0.100(3) 0.0451(19) -0.0036(19) -0.0031(15) -0.0362(19)
C19 0.074(2) 0.0406(18) 0.062(2) 0.0045(16) -0.0214(19) 0.0057(17)
C20 0.0451(18) 0.061(2) 0.0452(18) -0.0028(15) -0.0180(15) 0.0060(15)
C21 0.0289(13) 0.0366(14) 0.0289(14) -0.0037(11) -0.0003(11) -0.0003(11)
C22 0.0363(15) 0.0341(14) 0.0310(14) -0.0079(11) -0.0023(12) 0.0019(12)
C23 0.0472(17) 0.0433(17) 0.0420(17) -0.0181(14) -0.0025(13) -0.0110(14)
C24 0.0459(17) 0.0551(19) 0.0408(17) -0.0177(14) -0.0086(13) -0.0146(14)
C25 0.0307(14) 0.0305(14) 0.0440(16) -0.0025(12) -0.0117(12) -0.0056(11)
C26 0.0246(13) 0.0344(14) 0.0405(15) -0.0001(12) -0.0057(11) -0.0066(11)
C27 0.0372(16) 0.0515(19) 0.055(2) -0.0116(15) 0.0121(14) -0.0075(14)
C28 0.051(2) 0.072(2) 0.070(2) -0.041(2) 0.0105(18) -0.0076(18)
C29 0.0416(17) 0.066(2) 0.0500(19) -0.0016(16) -0.0133(14) -0.0245(16)
C30 0.0338(16) 0.0565(19) 0.0509(19) -0.0039(15) 0.0003(14) -0.0173(14)

loop_
_atom_type_symbol
_atom_type_description
_atom_type_scat_dispersion_real
_atom_type_scat_dispersion_imag
_atom_type_scat_source
C C 0.0033 0.0016 'International Tables Vol C Tables 4.2.6.8 and 6.1.1.4'
H H 0.0000 0.0000 'International Tables Vol C Tables 4.2.6.8 and 6.1.1.4'
N N 0.0061 0.0033 'International Tables Vol C Tables 4.2.6.8 and 6.1.1.4'
O O 0.0106 0.0060 'International Tables Vol C Tables 4.2.6.8 and 6.1.1.4'
Cl Cl 0.1484 0.1585 'International Tables Vol C Tables 4.2.6.8 and 6.1.1.4'
Mn Mn 0.3368 0.7283 'International Tables Vol C Tables 4.2.6.8 and 6.1.1.4'

loop_
_geom_angle_atom_site_label_1
_geom_angle_atom_site_label_2
_geom_angle_atom_site_label_3
_geom_angle
_geom_angle_site_symmetry_1
_geom_angle_site_symmetry_3
_geom_angle_publ_flag
O7 Mn1 O3 91.84(8) . . y
O7 Mn1 O6 92.01(7) . . y
O3 Mn1 O6 175.90(8) . . y
O7 Mn1 N3 142.81(8) . . y
O3 Mn1 N3 93.58(8) . . y
O6 Mn1 N3 84.18(8) . . y
O7 Mn1 N2 144.01(8) . . y
O3 Mn1 N2 82.08(8) . . y
O6 Mn1 N2 93.97(8) . . y
N3 Mn1 N2 73.15(9) . . y
O7 Mn1 N1 77.57(8) . . y
O3 Mn1 N1 94.38(8) . . y
O6 Mn1 N1 85.10(8) . . y
N3 Mn1 N1 138.40(8) . . y
N2 Mn1 N1 67.67(9) . . y
O7 Mn1 N4 76.55(7) . . y
O3 Mn1 N4 85.75(8) . . y
O6 Mn1 N4 96.50(8) . . y
N3 Mn1 N4 67.23(8) . . y
N2 Mn1 N4 137.57(8) . . y
N1 Mn1 N4 154.11(8) . . y
O7 Mn2 O2 91.88(7) . . y
O7 Mn2 O5 92.01(7) . . y
O2 Mn2 O5 176.07(8) . . y
O7 Mn2 N6 144.26(8) . . y
O2 Mn2 N6 95.11(8) . . y
O5 Mn2 N6 81.38(8) . . y
O7 Mn2 N7 142.41(8) . . y
O2 Mn2 N7 81.34(8) . . y
O5 Mn2 N7 95.90(8) . . y
N6 Mn2 N7 73.33(9) . . y
O7 Mn2 N5 77.16(7) . . y
O2 Mn2 N5 87.71(8) . . y
O5 Mn2 N5 92.59(8) . . y
N6 Mn2 N5 68.18(8) . . y
N7 Mn2 N5 138.74(8) . . y
O7 Mn2 N8 76.41(7) . . y
O2 Mn2 N8 94.23(8) . . y
O5 Mn2 N8 87.24(8) . . y
N6 Mn2 N8 137.58(8) . . y
N7 Mn2 N8 67.38(8) . . y
N5 Mn2 N8 153.55(8) . . y
O7 Mn3 O4 91.69(7) . . y
O7 Mn3 O1 92.55(8) . . y
O4 Mn3 O1 175.68(8) . . y
O7 Mn3 N11 144.70(8) . . y
O4 Mn3 N11 83.12(8) . . y
O1 Mn3 N11 92.94(8) . . y
O7 Mn3 N10 142.05(8) . . y
O4 Mn3 N10 94.78(8) . . y
O1 Mn3 N10 82.34(8) . . y
N11 Mn3 N10 73.24(8) . . y
O7 Mn3 N12 77.51(7) . . y
O4 Mn3 N12 95.92(8) . . y
O1 Mn3 N12 84.23(8) . . y
N11 Mn3 N12 68.42(8) . . y
N10 Mn3 N12 138.47(8) . . y
O7 Mn3 N9 76.34(7) . . y
O4 Mn3 N9 87.31(8) . . y
O1 Mn3 N9 94.47(8) . . y
N11 Mn3 N9 137.77(8) . . y
N10 Mn3 N9 66.70(8) . . y
N12 Mn3 N9 153.73(8) . . y
O8 Cl O11 108.8(5) . . ?
O8 Cl O10 111.7(4) . . ?
O11 Cl O10 105.9(5) . . ?
O8 Cl O9 109.6(4) . . ?
O11 Cl O9 105.4(5) . . ?
O10 Cl O9 115.1(4) . . ?
N1 O1 Mn3 110.63(14) . . ?
N4 O2 Mn2 110.08(14) . . ?
N5 O3 Mn1 111.03(14) . . ?
N8 O4 Mn3 110.36(14) . . ?
N9 O5 Mn2 110.07(14) . . ?
N12 O6 Mn1 110.57(14) . . ?
Mn3 O7 Mn1 119.96(9) . . ?
Mn3 O7 Mn2 120.36(9) . . ?
Mn1 O7 Mn2 119.66(8) . . ?
C1 N1 O1 117.9(2) . . ?
C1 N1 Mn1 120.25(19) . . ?
O1 N1 Mn1 121.87(15) . . ?
C2 N2 C3 123.0(3) . . ?
C2 N2 Mn1 120.59(19) . . ?
C3 N2 Mn1 114.37(19) . . ?
C5 N3 C4 122.1(2) . . ?
C5 N3 Mn1 121.55(19) . . ?
C4 N3 Mn1 115.63(19) . . ?
C6 N4 O2 118.1(2) . . ?
C6 N4 Mn1 119.77(18) . . ?
O2 N4 Mn1 122.00(15) . . ?
C11 N5 O3 118.2(2) . . ?
C11 N5 Mn2 119.40(19) . . ?
O3 N5 Mn2 122.37(14) . . ?
C12 N6 C13 123.0(2) . . ?
C12 N6 Mn2 120.37(19) . . ?
C13 N6 Mn2 115.04(18) . . ?
C15 N7 C14 122.6(2) . . ?
C15 N7 Mn2 121.04(19) . . ?
C14 N7 Mn2 114.84(18) . . ?
C16 N8 O4 118.2(2) . . ?
C16 N8 Mn2 119.26(18) . . ?
O4 N8 Mn2 122.10(15) . . ?
C21 N9 O5 117.6(2) . . ?
C21 N9 Mn3 119.68(17) . . ?
O5 N9 Mn3 122.43(15) . . ?
C22 N10 C23 122.0(2) . . ?
C22 N10 Mn3 121.15(18) . . ?
C23 N10 Mn3 115.26(17) . . ?
C25 N11 C24 123.0(2) . . ?
C25 N11 Mn3 121.23(19) . . ?
C24 N11 Mn3 115.02(18) . . ?
C26 N12 O6 118.4(2) . . ?
C26 N12 Mn3 119.52(18) . . ?
O6 N12 Mn3 122.04(15) . . ?
N1 C1 C2 112.6(2) . . ?
N1 C1 C7 124.0(3) . . ?
C2 C1 C7 123.4(3) . . ?
N2 C2 C1 116.7(2) . . ?
N2 C2 C8 123.8(3) . . ?
C1 C2 C8 119.4(3) . . ?
N2 C3 C4 108.2(2) . . ?
N3 C4 C3 107.9(2) . . ?
N3 C5 C6 117.3(2) . . ?
N3 C5 C9 124.6(3) . . ?
C6 C5 C9 118.1(3) . . ?
N4 C6 C5 112.1(2) . . ?
N4 C6 C10 124.8(3) . . ?
C5 C6 C10 123.1(2) . . ?
N5 C11 C12 112.9(2) . . ?
N5 C11 C17 124.1(3) . . ?
C12 C11 C17 122.9(2) . . ?
N6 C12 C11 116.5(2) . . ?
N6 C12 C18 125.0(3) . . ?
C11 C12 C18 118.5(3) . . ?
N6 C13 C14 107.9(2) . . ?
N7 C14 C13 107.8(3) . . ?
N7 C15 C16 116.6(2) . . ?
N7 C15 C19 125.1(3) . . ?
C16 C15 C19 118.3(3) . . ?
N8 C16 C15 112.8(2) . . ?
N8 C16 C20 123.7(3) . . ?
C15 C16 C20 123.5(3) . . ?
N9 C21 C22 112.6(2) . . ?
N9 C21 C27 122.9(3) . . ?
C22 C21 C27 124.4(2) . . ?
N10 C22 C21 116.6(2) . . ?
N10 C22 C28 124.1(3) . . ?
C21 C22 C28 119.3(2) . . ?
N10 C23 C24 108.1(2) . . ?
N11 C24 C23 108.0(2) . . ?
N11 C25 C26 116.9(2) . . ?
N11 C25 C29 125.7(3) . . ?
C26 C25 C29 117.5(2) . . ?
N12 C26 C25 113.1(2) . . ?
N12 C26 C30 124.7(3) . . ?
C25 C26 C30 122.2(2) . . ?

loop_
_geom_bond_atom_site_label_1
_geom_bond_atom_site_label_2
_geom_bond_distance
_geom_bond_site_symmetry_2
_geom_bond_publ_flag
Mn1 O7 1.9081(17) . y
Mn1 O3 1.9304(18) . y
Mn1 O6 1.9359(18) . y
Mn1 N3 2.246(2) . y
Mn1 N2 2.253(2) . y
Mn1 N1 2.343(2) . y
Mn1 N4 2.370(2) . y
Mn2 O7 1.9088(17) . y
Mn2 O2 1.9340(18) . y
Mn2 O5 1.9352(18) . y
Mn2 N6 2.238(2) . y
Mn2 N7 2.246(2) . y
Mn2 N5 2.331(2) . y
Mn2 N8 2.362(2) . y
Mn3 O7 1.8978(16) . y
Mn3 O4 1.9362(19) . y
Mn3 O1 1.9445(19) . y
Mn3 N11 2.232(2) . y
Mn3 N10 2.267(2) . y
Mn3 N12 2.338(2) . y
Mn3 N9 2.371(2) . y
Cl O8 1.343(4) . ?
Cl O11 1.348(5) . ?
Cl O10 1.349(5) . ?
Cl O9 1.382(5) . ?
O1 N1 1.360(3) . ?
O2 N4 1.351(3) . ?
O3 N5 1.344(3) . ?
O4 N8 1.349(3) . ?
O5 N9 1.346(3) . ?
O6 N12 1.354(3) . ?
N1 C1 1.281(4) . ?
N2 C2 1.274(4) . ?
N2 C3 1.455(4) . ?
N3 C5 1.274(4) . ?
N3 C4 1.458(4) . ?
N4 C6 1.290(3) . ?
N5 C11 1.289(3) . ?
N6 C12 1.276(4) . ?
N6 C13 1.464(4) . ?
N7 C15 1.275(4) . ?
N7 C14 1.462(4) . ?
N8 C16 1.283(3) . ?
N9 C21 1.284(3) . ?
N10 C22 1.270(4) . ?
N10 C23 1.456(3) . ?
N11 C25 1.276(4) . ?
N11 C24 1.463(4) . ?
N12 C26 1.285(3) . ?
C1 C2 1.489(4) . ?
C1 C7 1.493(4) . ?
C2 C8 1.506(4) . ?
C3 C4 1.512(5) . ?
C5 C6 1.485(4) . ?
C5 C9 1.500(4) . ?
C6 C10 1.492(4) . ?
C11 C12 1.486(4) . ?
C11 C17 1.499(4) . ?
C12 C18 1.497(4) . ?
C13 C14 1.507(5) . ?
C15 C16 1.487(4) . ?
C15 C19 1.499(4) . ?
C16 C20 1.501(4) . ?
C21 C22 1.487(4) . ?
C21 C27 1.498(4) . ?
C22 C28 1.504(4) . ?
C23 C24 1.519(4) . ?
C25 C26 1.488(4) . ?
C25 C29 1.504(4) . ?
C26 C30 1.504(4) . ?
